data_4302835
loop_
_publ_author_name
'Tetsuya Sato'
'Koshiro Nishi'
'Seiichiro Iijima'
'Masaaki Kojima'
'Naohide Matsumoto'

_publ_contact_author_email naohide@aster.sci.kumamoto-u.ac.jp
_publ_contact_author_fax 81-96-342-3390
_publ_contact_author_name 'Naohide Matsumoto'
_publ_contact_author_phone 81-96-342-3390
_publ_section_title
;
One-Step and Two-Step Spin-Crossover Iron(II) Complexes of
((2-Methylimidazol-4-yl)methylidene)histamine
;
_journal_name_full 'Inorganic Chemistry'
_journal_page_first 7211
_journal_page_last 7229
_journal_paper_doi 10.1021/ic9006197
_journal_volume 48
_journal_year 2009
_chemical_formula_moiety 'C22 H32 As Cl F6 Fe N10 O '
_chemical_formula_sum 'C22 H32 As Cl F6 Fe N10 O'
_chemical_formula_weight 732.77
_space_group_IT_number 14
_symmetry_cell_setting monoclinic
_symmetry_Int_Tables_number 14
_symmetry_space_group_name_Hall '-P 2yn'
_symmetry_space_group_name_H-M 'P 1 21/n 1'
_cell_angle_alpha 90.0000
_cell_angle_beta 96.671(14)
_cell_angle_gamma 90.0000
_cell_formula_units_Z 4
_cell_length_a 11.916(4)
_cell_length_b 19.428(6)
_cell_length_c 13.381(4)
_cell_measurement_reflns_used 17138
_cell_measurement_temperature 296.1
_cell_measurement_theta_max 27.5
_cell_measurement_theta_min 3.0
_cell_volume 3076.8(17)
_computing_cell_refinement PROCESS-AUTO
_computing_data_collection PROCESS-AUTO
_computing_data_reduction CrystalStructure
_computing_publication_material 'CrystalStructure 3.8'
_computing_structure_refinement CRYSTALS
_computing_structure_solution SIR92
_diffrn_detector_area_resol_mean 10.00
_diffrn_measured_fraction_theta_full 0.995
_diffrn_measured_fraction_theta_max 0.995
_diffrn_measurement_device_type 'Rigaku RAXIS-RAPID'
_diffrn_measurement_method \w
_diffrn_radiation_type 'Mo K\a'
_diffrn_radiation_wavelength 0.71075
_diffrn_reflns_av_R_equivalents 0.047
_diffrn_reflns_limit_h_max 15
_diffrn_reflns_limit_h_min -15
_diffrn_reflns_limit_k_max 21
_diffrn_reflns_limit_k_min -25
_diffrn_reflns_limit_l_max 17
_diffrn_reflns_limit_l_min -17
_diffrn_reflns_number 29819
_diffrn_reflns_theta_full 27.48
_diffrn_reflns_theta_max 27.48
_exptl_absorpt_coefficient_mu 1.716
_exptl_absorpt_correction_T_max 0.628
_exptl_absorpt_correction_T_min 0.476
_exptl_absorpt_correction_type multi-scan
_exptl_absorpt_process_details
;
    Higashi, T. (1995). Program for Absorption Correction.
    Rigaku Corporation, Tokyo, Japan.
;
_exptl_crystal_colour red
_exptl_crystal_density_diffrn 1.582
_exptl_crystal_density_method 'not measured'
_exptl_crystal_description block
_exptl_crystal_F_000 1488.00
_exptl_crystal_size_max 0.34
_exptl_crystal_size_mid 0.27
_exptl_crystal_size_min 0.27
_refine_diff_density_max 1.09
_refine_diff_density_min -0.79
_refine_ls_extinction_method none
_refine_ls_goodness_of_fit_ref 1.000
_refine_ls_hydrogen_treatment refall
_refine_ls_number_parameters 406
_refine_ls_number_reflns 3669
_refine_ls_R_factor_gt 0.0610
_refine_ls_shift/su_max 0.0000
_refine_ls_structure_factor_coef Fsqd
_refine_ls_weighting_details 'w = 1/[0.0047Fo^2^ + 1.0000\s(Fo^2^)]/(4Fo^2^)'
_refine_ls_weighting_scheme calc
_refine_ls_wR_factor_ref 0.1716
_reflns_number_gt 3632
_reflns_number_total 7030
_reflns_threshold_expression F^2^>2.0\s(F^2^)
_cod_data_source_file ic9006197_si_002_07.cif
_cod_data_source_block '_Fe(H2L)2ClAsF6296K'
_cod_original_cell_volume 3076.7(17)
_cod_original_formula_sum 'C22 H32 As Cl F6 Fe N10 O '
_cod_database_code 4302835

loop_
_symmetry_equiv_pos_site_id
_symmetry_equiv_pos_as_xyz
1 +X,+Y,+Z
2 1/2-X,1/2+Y,1/2-Z
3 -X,-Y,-Z
4 1/2+X,1/2-Y,1/2+Z

loop_
_atom_site_label
_atom_site_type_symbol
_atom_site_fract_x
_atom_site_fract_y
_atom_site_fract_z
_atom_site_U_iso_or_equiv
_atom_site_adp_type
_atom_site_occupancy
_atom_site_symmetry_multiplicity
_atom_site_calc_flag
_atom_site_refinement_flags
_atom_site_disorder_assembly
_atom_site_disorder_group
As(1) As 0.22356(7) 0.03985(4) 0.45179(6) 0.0664(2) Uani 1.00 1 d . . .
Fe(1) Fe 0.63679(7) 0.25601(4) 0.37329(6) 0.0435(2) Uani 1.00 1 d . . .
Cl(1) Cl 0.11897(16) 0.44920(10) 0.42283(16) 0.0736(6) Uani 1.00 1 d . . .
F(1) F 0.1090(7) 0.0396(4) 0.3684(6) 0.211(3) Uani 1.00 1 d . . .
F(2) F 0.3419(6) 0.0432(4) 0.5317(6) 0.187(3) Uani 1.00 1 d . . .
F(3) F 0.2617(14) 0.1172(9) 0.4137(13) 0.175(6) Uiso 0.50 1 d P . .
F(4) F 0.1816(8) 0.1201(5) 0.4970(7) 0.090(2) Uiso 0.50 1 d P . .
F(5) F 0.1318(12) 0.0736(8) 0.5224(10) 0.137(4) Uiso 0.50 1 d P . .
F(6) F 0.1808(11) 0.0077(7) 0.5608(10) 0.130(4) Uiso 0.50 1 d P . .
F(7) F 0.1810(17) -0.0426(8) 0.4600(15) 0.172(6) Uiso 0.50 1 d P . .
F(8) F 0.2481(11) -0.0439(5) 0.4262(8) 0.099(3) Uiso 0.50 1 d P . .
F(9) F 0.3085(12) -0.0044(7) 0.3833(10) 0.134(4) Uiso 0.50 1 d P . .
F(10) F 0.2714(16) 0.0585(10) 0.3444(14) 0.181(6) Uiso 0.50 1 d P . .
O(1) O 0.2706(8) 0.4886(4) 0.6273(6) 0.145(3) Uani 1.00 1 d . . .
N(1) N 0.5295(5) 0.0882(3) 0.1671(5) 0.085(2) Uani 1.00 1 d . . .
N(2) N 0.5712(4) 0.1726(2) 0.2706(3) 0.0521(15) Uani 1.00 1 d . . .
N(3) N 0.5946(4) 0.1752(2) 0.4754(3) 0.0529(15) Uani 1.00 1 d . . .
N(4) N 0.7532(5) 0.3989(3) 0.6057(5) 0.082(2) Uani 1.00 1 d . . .
N(5) N 0.6913(4) 0.3145(2) 0.5069(3) 0.0551(15) Uani 1.00 1 d . . .
N(6) N 0.3274(5) 0.3768(3) 0.3468(4) 0.071(2) Uani 1.00 1 d . . .
N(7) N 0.4784(4) 0.3144(2) 0.3504(3) 0.0525(15) Uani 1.00 1 d . . .
N(8) N 0.6719(5) 0.3369(3) 0.2670(4) 0.0629(17) Uani 1.00 1 d . . .
N(9) N 0.9592(6) 0.1613(4) 0.3786(6) 0.102(2) Uani 1.00 1 d . . .
N(10) N 0.8079(4) 0.2226(2) 0.3660(4) 0.0578(16) Uani 1.00 1 d . . .
C(1) C 0.5548(7) 0.2018(5) 0.0892(5) 0.095(3) Uani 1.00 1 d . . .
C(2) C 0.5547(5) 0.1560(3) 0.1757(5) 0.063(2) Uani 1.00 1 d . . .
C(3) C 0.5305(6) 0.0610(3) 0.2600(7) 0.079(2) Uani 1.00 1 d . . .
C(4) C 0.5558(5) 0.1143(3) 0.3244(5) 0.060(2) Uani 1.00 1 d . . .
C(5) C 0.5652(5) 0.1191(3) 0.4336(5) 0.062(2) Uani 1.00 1 d . . .
C(6) C 0.6044(7) 0.1799(3) 0.5847(5) 0.073(2) Uani 1.00 1 d . . .
C(7) C 0.7143(6) 0.2140(3) 0.6259(5) 0.069(2) Uani 1.00 1 d . . .
C(8) C 0.7227(6) 0.2883(3) 0.6021(4) 0.063(2) Uani 1.00 1 d . . .
C(9) C 0.7604(6) 0.3419(4) 0.6622(5) 0.077(2) Uani 1.00 1 d . . .
C(10) C 0.7121(6) 0.3806(3) 0.5123(5) 0.065(2) Uani 1.00 1 d . . .
C(11) C 0.3313(6) 0.2714(4) 0.4497(7) 0.087(2) Uani 1.00 1 d . . .
C(12) C 0.3804(5) 0.3188(3) 0.3847(5) 0.057(2) Uani 1.00 1 d . . .
C(13) C 0.3933(7) 0.4094(4) 0.2885(5) 0.072(2) Uani 1.00 1 d . . .
C(14) C 0.4893(6) 0.3702(3) 0.2909(4) 0.058(2) Uani 1.00 1 d . . .
C(15) C 0.5925(7) 0.3796(3) 0.2462(5) 0.070(2) Uani 1.00 1 d . . .
C(16) C 0.7798(7) 0.3466(5) 0.2236(6) 0.091(3) Uani 1.00 1 d . . .
C(17) C 0.8785(6) 0.3339(5) 0.3024(6) 0.090(3) Uani 1.00 1 d . . .
C(18) C 0.8940(5) 0.2603(4) 0.3332(5) 0.070(2) Uani 1.00 1 d . . .
C(19) C 0.9866(7) 0.2215(6) 0.3397(7) 0.100(3) Uani 1.00 1 d . . .
C(20) C 0.8522(6) 0.1623(4) 0.3930(5) 0.074(2) Uani 1.00 1 d . . .
C(21) C 0.3385(13) 0.4326(7) 0.6621(10) 0.158(6) Uani 1.00 1 d . . .
C(22) C 0.4421(14) 0.4295(8) 0.6150(11) 0.181(7) Uani 1.00 1 d . . .
H(1) H 0.5137 0.0636 0.1057 0.100 Uiso 1.00 1 c R . .
H(2) H 0.7735 0.4441 0.6278 0.096 Uiso 1.00 1 c R . .
H(3) H 0.2546 0.3917 0.3599 0.084 Uiso 1.00 1 c R . .
H(4) H 1.0092 0.1236 0.3933 0.120 Uiso 1.00 1 c R . .
H(5) H 0.6278 0.2021 0.0672 0.114 Uiso 1.00 1 c R . .
H(6) H 0.5356 0.2471 0.1080 0.114 Uiso 1.00 1 c R . .
H(7) H 0.5010 0.1861 0.0362 0.114 Uiso 1.00 1 c R . .
H(8) H 0.5164 0.0145 0.2768 0.092 Uiso 1.00 1 c R . .
H(9) H 0.5491 0.0804 0.4727 0.074 Uiso 1.00 1 c R . .
H(10) H 0.5429 0.2061 0.6037 0.088 Uiso 1.00 1 c R . .
H(11) H 0.6021 0.1348 0.6120 0.088 Uiso 1.00 1 c R . .
H(12) H 0.7228 0.2093 0.6971 0.082 Uiso 1.00 1 c R . .
H(13) H 0.7743 0.1908 0.5992 0.082 Uiso 1.00 1 c R . .
H(14) H 0.7873 0.3394 0.7318 0.090 Uiso 1.00 1 c R . .
H(15) H 0.6998 0.4115 0.4571 0.077 Uiso 1.00 1 c R . .
H(16) H 0.3510 0.2848 0.5177 0.106 Uiso 1.00 1 c R . .
H(17) H 0.3591 0.2264 0.4398 0.106 Uiso 1.00 1 c R . .
H(18) H 0.2514 0.2717 0.4345 0.106 Uiso 1.00 1 c R . .
H(19) H 0.3772 0.4511 0.2527 0.085 Uiso 1.00 1 c R . .
H(20) H 0.6007 0.4170 0.2020 0.083 Uiso 1.00 1 c R . .
H(21) H 0.7829 0.3153 0.1694 0.110 Uiso 1.00 1 c R . .
H(22) H 0.7833 0.3925 0.1995 0.110 Uiso 1.00 1 c R . .
H(23) H 0.9452 0.3489 0.2763 0.109 Uiso 1.00 1 c R . .
H(24) H 0.8677 0.3602 0.3604 0.109 Uiso 1.00 1 c R . .
H(25) H 1.0582 0.2341 0.3208 0.121 Uiso 1.00 1 c R . .
H(26) H 0.8126 0.1253 0.4191 0.088 Uiso 1.00 1 c R . .
H(27) H 0.3560 0.4360 0.7330 0.187 Uiso 1.00 1 c R . .
H(28) H 0.2974 0.3914 0.6461 0.187 Uiso 1.00 1 c R . .
H(29) H 0.4310 0.4032 0.5548 0.218 Uiso 1.00 1 c R . .
H(30) H 0.4994 0.4088 0.6605 0.218 Uiso 1.00 1 c R . .
H(31) H 0.4643 0.4749 0.5998 0.218 Uiso 1.00 1 c R . .

loop_
_atom_site_aniso_label
_atom_site_aniso_U_11
_atom_site_aniso_U_22
_atom_site_aniso_U_33
_atom_site_aniso_U_12
_atom_site_aniso_U_13
_atom_site_aniso_U_23
As(1) 0.0716(5) 0.0609(4) 0.0661(4) 0.0122(3) 0.0043(3) 0.0056(3)
Fe(1) 0.0485(5) 0.0408(4) 0.0410(4) 0.0029(3) 0.0047(3) 0.0010(3)
Cl(1) 0.0657(11) 0.0633(11) 0.0910(13) 0.0137(8) 0.0047(10) 0.0137(9)
F(1) 0.187(7) 0.167(6) 0.244(8) 0.107(5) -0.129(6) -0.122(6)
F(2) 0.141(6) 0.220(8) 0.177(6) 0.081(5) -0.076(5) -0.069(6)
O(1) 0.170(7) 0.113(5) 0.144(6) -0.023(5) -0.016(5) 0.038(5)
N(1) 0.071(4) 0.084(4) 0.094(5) 0.012(3) -0.014(3) -0.047(4)
N(2) 0.046(3) 0.054(3) 0.056(3) 0.000(2) 0.002(2) -0.009(2)
N(3) 0.057(3) 0.049(3) 0.054(3) 0.004(2) 0.009(2) 0.005(2)
N(4) 0.082(4) 0.061(3) 0.097(4) 0.002(3) -0.007(3) -0.031(3)
N(5) 0.063(3) 0.050(3) 0.050(2) 0.002(2) -0.001(2) -0.002(2)
N(6) 0.061(3) 0.069(3) 0.078(4) 0.023(3) -0.009(3) -0.016(3)
N(7) 0.061(3) 0.046(2) 0.048(2) 0.008(2) -0.001(2) -0.001(2)
N(8) 0.071(3) 0.063(3) 0.055(3) -0.007(3) 0.012(2) 0.007(2)
N(9) 0.070(5) 0.113(6) 0.117(6) 0.037(4) -0.011(4) -0.016(5)
N(10) 0.057(3) 0.057(3) 0.059(3) 0.007(2) 0.006(2) -0.011(2)
C(1) 0.096(6) 0.126(7) 0.062(4) 0.016(5) 0.001(4) -0.021(4)
C(2) 0.052(4) 0.074(4) 0.060(4) 0.005(3) 0.001(3) -0.025(3)
C(3) 0.066(5) 0.059(4) 0.107(6) -0.001(3) -0.013(4) -0.020(4)
C(4) 0.052(4) 0.048(3) 0.077(4) 0.001(2) -0.003(3) -0.010(3)
C(5) 0.054(4) 0.042(3) 0.089(5) 0.001(3) 0.008(3) 0.009(3)
C(6) 0.098(5) 0.066(4) 0.056(4) 0.008(4) 0.018(3) 0.015(3)
C(7) 0.087(5) 0.072(4) 0.046(3) 0.016(4) -0.004(3) 0.005(3)
C(8) 0.068(4) 0.070(4) 0.049(3) 0.014(3) -0.001(3) -0.006(3)
C(9) 0.085(5) 0.084(5) 0.056(4) 0.006(4) -0.012(3) -0.024(4)
C(10) 0.066(4) 0.051(3) 0.075(4) 0.003(3) -0.003(3) -0.009(3)
C(11) 0.063(5) 0.085(5) 0.116(7) 0.002(4) 0.020(4) 0.003(5)
C(12) 0.048(3) 0.058(3) 0.063(4) 0.005(3) -0.003(3) -0.014(3)
C(13) 0.081(5) 0.060(4) 0.071(4) 0.017(4) -0.011(4) -0.000(3)
C(14) 0.069(4) 0.054(3) 0.050(3) 0.013(3) -0.003(3) 0.003(2)
C(15) 0.092(5) 0.059(4) 0.056(4) 0.005(4) -0.001(4) 0.021(3)
C(16) 0.089(6) 0.106(6) 0.079(5) -0.008(5) 0.019(4) 0.030(5)
C(17) 0.065(5) 0.118(7) 0.089(5) -0.032(5) 0.023(4) 0.000(5)
C(18) 0.047(4) 0.095(5) 0.068(4) -0.004(4) 0.011(3) -0.014(4)
C(19) 0.049(5) 0.145(9) 0.108(7) 0.006(5) 0.011(4) -0.018(6)
C(20) 0.061(5) 0.081(5) 0.079(5) 0.022(4) 0.007(3) -0.009(4)
C(21) 0.165(13) 0.149(11) 0.152(11) -0.025(10) -0.009(10) 0.074(10)
C(22) 0.167(14) 0.208(17) 0.171(14) -0.077(13) 0.030(12) -0.059(12)

loop_
_atom_type_symbol
_atom_type_description
_atom_type_scat_dispersion_real
_atom_type_scat_dispersion_imag
_atom_type_scat_source
C C 0.003 0.002
;
International Tables for Crystallography
(1992, Vol. C, Tables 4.2.6.8 and 6.1.1.4)
;
H H 0.000 0.000
;
International Tables for Crystallography
(1992, Vol. C, Table 6.1.1.4)
;
O O 0.011 0.006
;
International Tables for Crystallography
(1992, Vol. C, Tables 4.2.6.8 and 6.1.1.4)
;
N N 0.006 0.003
;
International Tables for Crystallography
(1992, Vol. C, Tables 4.2.6.8 and 6.1.1.4)
;
As As 0.050 2.006
;
International Tables for Crystallography
(1992, Vol. C, Tables 4.2.6.8 and 6.1.1.4)
;
F F 0.017 0.010
;
International Tables for Crystallography
(1992, Vol. C, Tables 4.2.6.8 and 6.1.1.4)
;
Cl Cl 0.148 0.159
;
International Tables for Crystallography
(1992, Vol. C, Tables 4.2.6.8 and 6.1.1.4)
;
Fe Fe 0.346 0.844
;
International Tables for Crystallography
(1992, Vol. C, Tables 4.2.6.8 and 6.1.1.4)
;

loop_
_geom_angle_atom_site_label_1
_geom_angle_atom_site_label_2
_geom_angle_atom_site_label_3
_geom_angle
_geom_angle_publ_flag
_geom_angle_site_symmetry_1
_geom_angle_site_symmetry_2
_geom_angle_site_symmetry_3
F(1) As(1) F(2) 176.9(4) yes . . .
F(1) As(1) F(3) 91.7(6) yes . . .
F(1) As(1) F(4) 89.4(4) yes . . .
F(1) As(1) F(5) 80.8(5) yes . . .
F(1) As(1) F(6) 105.5(5) yes . . .
F(1) As(1) F(7) 79.1(7) yes . . .
F(1) As(1) F(8) 90.5(4) yes . . .
F(1) As(1) F(9) 97.6(5) yes . . .
F(1) As(1) F(10) 75.8(7) yes . . .
F(2) As(1) F(3) 85.4(6) yes . . .
F(2) As(1) F(4) 89.9(4) yes . . .
F(2) As(1) F(5) 100.6(5) yes . . .
F(2) As(1) F(6) 77.4(5) yes . . .
F(2) As(1) F(7) 103.5(7) yes . . .
F(2) As(1) F(8) 90.8(4) yes . . .
F(2) As(1) F(9) 81.5(5) yes . . .
F(2) As(1) F(10) 101.4(7) yes . . .
F(3) As(1) F(4) 53.6(7) yes . . .
F(3) As(1) F(5) 92.3(8) yes . . .
F(3) As(1) F(6) 134.9(7) yes . . .
F(3) As(1) F(7) 166.0(9) yes . . .
F(3) As(1) F(8) 138.1(7) yes . . .
F(3) As(1) F(9) 95.2(8) yes . . .
F(3) As(1) F(10) 53.1(9) yes . . .
F(4) As(1) F(5) 39.2(6) yes . . .
F(4) As(1) F(6) 84.6(5) yes . . .
F(4) As(1) F(7) 135.8(7) yes . . .
F(4) As(1) F(8) 168.3(5) yes . . .
F(4) As(1) F(9) 148.4(6) yes . . .
F(4) As(1) F(10) 104.2(7) yes . . .
F(5) As(1) F(6) 51.7(6) yes . . .
F(5) As(1) F(7) 96.6(8) yes . . .
F(5) As(1) F(8) 129.3(7) yes . . .
F(5) As(1) F(9) 172.3(7) yes . . .
F(5) As(1) F(10) 136.6(8) yes . . .
F(6) As(1) F(7) 58.6(8) yes . . .
F(6) As(1) F(8) 84.1(6) yes . . .
F(6) As(1) F(9) 122.3(6) yes . . .
F(6) As(1) F(10) 171.2(8) yes . . .
F(7) As(1) F(8) 33.1(8) yes . . .
F(7) As(1) F(9) 75.8(8) yes . . .
F(7) As(1) F(10) 113.8(9) yes . . .
F(8) As(1) F(9) 43.0(6) yes . . .
F(8) As(1) F(10) 87.2(8) yes . . .
F(9) As(1) F(10) 49.1(8) yes . . .
N(2) Fe(1) N(3) 76.73(19) yes . . .
N(2) Fe(1) N(5) 162.67(19) yes . . .
N(2) Fe(1) N(7) 93.20(18) yes . . .
N(2) Fe(1) N(8) 101.7(2) yes . . .
N(2) Fe(1) N(10) 91.10(19) yes . . .
N(3) Fe(1) N(5) 85.95(19) yes . . .
N(3) Fe(1) N(7) 101.70(19) yes . . .
N(3) Fe(1) N(8) 177.5(2) yes . . .
N(3) Fe(1) N(10) 95.7(2) yes . . .
N(5) Fe(1) N(7) 90.81(19) yes . . .
N(5) Fe(1) N(8) 95.6(2) yes . . .
N(5) Fe(1) N(10) 90.1(2) yes . . .
N(7) Fe(1) N(8) 76.4(2) yes . . .
N(7) Fe(1) N(10) 162.6(2) yes . . .
N(8) Fe(1) N(10) 86.2(2) yes . . .
As(1) F(3) F(4) 66.5(8) yes . . .
As(1) F(3) F(10) 62.8(10) yes . . .
F(4) F(3) F(10) 125.3(14) yes . . .
As(1) F(4) F(3) 59.9(7) yes . . .
As(1) F(4) F(5) 65.5(9) yes . . .
F(3) F(4) F(5) 124.3(12) yes . . .
As(1) F(5) F(4) 75.3(9) yes . . .
As(1) F(5) F(6) 66.1(8) yes . . .
F(4) F(5) F(6) 125.9(13) yes . . .
As(1) F(6) F(5) 62.2(7) yes . . .
As(1) F(6) F(7) 59.8(8) yes . . .
F(5) F(6) F(7) 105.4(11) yes . . .
As(1) F(7) F(6) 61.6(7) yes . . .
As(1) F(7) F(8) 73.9(12) yes . . .
F(6) F(7) F(8) 118.3(17) yes . . .
As(1) F(8) F(7) 73.0(12) yes . . .
As(1) F(8) F(9) 67.8(8) yes . . .
F(7) F(8) F(9) 139.5(16) yes . . .
As(1) F(9) F(8) 69.2(9) yes . . .
As(1) F(9) F(10) 64.2(10) yes . . .
F(8) F(9) F(10) 123.0(15) yes . . .
As(1) F(10) F(3) 64.1(10) yes . . .
As(1) F(10) F(9) 66.7(10) yes . . .
F(3) F(10) F(9) 119.3(15) yes . . .
C(2) N(1) C(3) 109.0(6) yes . . .
Fe(1) N(2) C(2) 142.2(4) yes . . .
Fe(1) N(2) C(4) 109.9(4) yes . . .
C(2) N(2) C(4) 107.1(5) yes . . .
Fe(1) N(3) C(5) 114.7(4) yes . . .
Fe(1) N(3) C(6) 125.9(4) yes . . .
C(5) N(3) C(6) 119.2(5) yes . . .
C(9) N(4) C(10) 107.5(6) yes . . .
Fe(1) N(5) C(8) 126.4(4) yes . . .
Fe(1) N(5) C(10) 126.9(4) yes . . .
C(8) N(5) C(10) 106.3(5) yes . . .
C(12) N(6) C(13) 109.4(6) yes . . .
Fe(1) N(7) C(12) 140.8(4) yes . . .
Fe(1) N(7) C(14) 110.8(4) yes . . .
C(12) N(7) C(14) 107.7(5) yes . . .
Fe(1) N(8) C(15) 114.8(5) yes . . .
Fe(1) N(8) C(16) 125.8(4) yes . . .
C(15) N(8) C(16) 119.4(6) yes . . .
C(19) N(9) C(20) 109.2(8) yes . . .
Fe(1) N(10) C(18) 126.8(4) yes . . .
Fe(1) N(10) C(20) 127.4(5) yes . . .
C(18) N(10) C(20) 105.8(6) yes . . .
N(1) C(2) N(2) 109.3(6) yes . . .
N(1) C(2) C(1) 123.2(6) yes . . .
N(2) C(2) C(1) 127.4(6) yes . . .
N(1) C(3) C(4) 105.2(6) yes . . .
N(2) C(4) C(3) 109.4(6) yes . . .
N(2) C(4) C(5) 118.4(5) yes . . .
C(3) C(4) C(5) 132.2(6) yes . . .
N(3) C(5) C(4) 119.2(6) yes . . .
N(3) C(6) C(7) 111.0(6) yes . . .
C(6) C(7) C(8) 115.1(6) yes . . .
N(5) C(8) C(7) 122.6(5) yes . . .
N(5) C(8) C(9) 107.4(6) yes . . .
C(7) C(8) C(9) 130.0(6) yes . . .
N(4) C(9) C(8) 107.7(6) yes . . .
N(4) C(10) N(5) 111.1(6) yes . . .
N(6) C(12) N(7) 108.6(6) yes . . .
N(6) C(12) C(11) 123.5(6) yes . . .
N(7) C(12) C(11) 127.9(6) yes . . .
N(6) C(13) C(14) 105.7(6) yes . . .
N(7) C(14) C(13) 108.7(6) yes . . .
N(7) C(14) C(15) 119.2(6) yes . . .
C(13) C(14) C(15) 132.1(6) yes . . .
N(8) C(15) C(14) 118.6(6) yes . . .
N(8) C(16) C(17) 110.3(6) yes . . .
C(16) C(17) C(18) 114.3(7) yes . . .
N(10) C(18) C(17) 121.8(6) yes . . .
N(10) C(18) C(19) 108.7(8) yes . . .
C(17) C(18) C(19) 129.5(8) yes . . .
N(9) C(19) C(18) 106.5(8) yes . . .
N(9) C(20) N(10) 109.8(7) yes . . .
O(1) C(21) C(22) 112.0(12) yes . . .
C(2) N(1) H(1) 125.6 no . . .
C(3) N(1) H(1) 125.4 no . . .
C(9) N(4) H(2) 126.3 no . . .
C(10) N(4) H(2) 126.2 no . . .
C(12) N(6) H(3) 125.2 no . . .
C(13) N(6) H(3) 125.3 no . . .
C(19) N(9) H(4) 125.4 no . . .
C(20) N(9) H(4) 125.3 no . . .
C(2) C(1) H(5) 109.6 no . . .
C(2) C(1) H(6) 109.4 no . . .
C(2) C(1) H(7) 109.4 no . . .
H(5) C(1) H(6) 109.5 no . . .
H(5) C(1) H(7) 109.5 no . . .
H(6) C(1) H(7) 109.5 no . . .
N(1) C(3) H(8) 127.4 no . . .
C(4) C(3) H(8) 127.3 no . . .
N(3) C(5) H(9) 120.4 no . . .
C(4) C(5) H(9) 120.4 no . . .
N(3) C(6) H(10) 109.1 no . . .
N(3) C(6) H(11) 109.0 no . . .
C(7) C(6) H(10) 109.2 no . . .
C(7) C(6) H(11) 109.0 no . . .
H(10) C(6) H(11) 109.5 no . . .
C(6) C(7) H(12) 108.0 no . . .
C(6) C(7) H(13) 108.2 no . . .
C(8) C(7) H(12) 108.0 no . . .
C(8) C(7) H(13) 108.0 no . . .
H(12) C(7) H(13) 109.5 no . . .
N(4) C(9) H(14) 126.1 no . . .
C(8) C(9) H(14) 126.2 no . . .
N(4) C(10) H(15) 124.5 no . . .
N(5) C(10) H(15) 124.5 no . . .
C(12) C(11) H(16) 109.4 no . . .
C(12) C(11) H(17) 109.5 no . . .
C(12) C(11) H(18) 109.5 no . . .
H(16) C(11) H(17) 109.5 no . . .
H(16) C(11) H(18) 109.5 no . . .
H(17) C(11) H(18) 109.5 no . . .
N(6) C(13) H(19) 127.2 no . . .
C(14) C(13) H(19) 127.2 no . . .
N(8) C(15) H(20) 120.7 no . . .
C(14) C(15) H(20) 120.7 no . . .
N(8) C(16) H(21) 109.4 no . . .
N(8) C(16) H(22) 109.1 no . . .
C(17) C(16) H(21) 109.4 no . . .
C(17) C(16) H(22) 109.2 no . . .
H(21) C(16) H(22) 109.5 no . . .
C(16) C(17) H(23) 108.2 no . . .
C(16) C(17) H(24) 108.4 no . . .
C(18) C(17) H(23) 108.3 no . . .
C(18) C(17) H(24) 108.2 no . . .
H(23) C(17) H(24) 109.5 no . . .
N(9) C(19) H(25) 126.7 no . . .
C(18) C(19) H(25) 126.8 no . . .
N(9) C(20) H(26) 125.1 no . . .
N(10) C(20) H(26) 125.1 no . . .
O(1) C(21) H(27) 109.2 no . . .
O(1) C(21) H(28) 108.5 no . . .
C(22) C(21) H(27) 109.7 no . . .
C(22) C(21) H(28) 108.0 no . . .
H(27) C(21) H(28) 109.5 no . . .
C(21) C(22) H(29) 110.4 no . . .
C(21) C(22) H(30) 108.9 no . . .
C(21) C(22) H(31) 109.1 no . . .
H(29) C(22) H(30) 109.5 no . . .
H(29) C(22) H(31) 109.5 no . . .
H(30) C(22) H(31) 109.5 no . . .

loop_
_geom_bond_atom_site_label_1
_geom_bond_atom_site_label_2
_geom_bond_distance
_geom_bond_publ_flag
_geom_bond_site_symmetry_1
_geom_bond_site_symmetry_2
As(1) F(1) 1.659(8) yes . .
As(1) F(2) 1.668(7) yes . .
As(1) F(3) 1.666(18) yes . .
As(1) F(4) 1.766(10) yes . .
As(1) F(5) 1.661(15) yes . .
As(1) F(6) 1.718(14) yes . .
As(1) F(7) 1.688(17) yes . .
As(1) F(8) 1.696(11) yes . .
As(1) F(9) 1.680(15) yes . .
As(1) F(10) 1.647(19) yes . .
Fe(1) N(2) 2.208(5) yes . .
Fe(1) N(3) 2.179(5) yes . .
Fe(1) N(5) 2.154(5) yes . .
Fe(1) N(7) 2.193(5) yes . .
Fe(1) N(8) 2.192(5) yes . .
Fe(1) N(10) 2.153(5) yes . .
F(3) F(4) 1.55(2) yes . .
F(3) F(10) 1.48(2) yes . .
F(4) F(5) 1.155(18) yes . .
F(5) F(6) 1.47(2) yes . .
F(6) F(7) 1.67(2) yes . .
F(7) F(8) 0.96(2) yes . .
F(8) F(9) 1.239(19) yes . .
F(9) F(10) 1.38(2) yes . .
O(1) C(21) 1.402(16) yes . .
N(1) C(2) 1.354(10) yes . .
N(1) C(3) 1.349(11) yes . .
N(2) C(2) 1.303(8) yes . .
N(2) C(4) 1.366(8) yes . .
N(3) C(5) 1.255(8) yes . .
N(3) C(6) 1.456(8) yes . .
N(4) C(9) 1.338(10) yes . .
N(4) C(10) 1.336(9) yes . .
N(5) C(8) 1.383(8) yes . .
N(5) C(10) 1.307(8) yes . .
N(6) C(12) 1.361(8) yes . .
N(6) C(13) 1.329(10) yes . .
N(7) C(12) 1.305(9) yes . .
N(7) C(14) 1.360(8) yes . .
N(8) C(15) 1.265(9) yes . .
N(8) C(16) 1.483(11) yes . .
N(9) C(19) 1.335(15) yes . .
N(9) C(20) 1.312(11) yes . .
N(10) C(18) 1.374(9) yes . .
N(10) C(20) 1.317(9) yes . .
C(1) C(2) 1.459(11) yes . .
C(3) C(4) 1.359(10) yes . .
C(4) C(5) 1.455(10) yes . .
C(6) C(7) 1.514(10) yes . .
C(7) C(8) 1.484(10) yes . .
C(8) C(9) 1.360(10) yes . .
C(11) C(12) 1.438(11) yes . .
C(13) C(14) 1.371(11) yes . .
C(14) C(15) 1.440(11) yes . .
C(16) C(17) 1.506(11) yes . .
C(17) C(18) 1.494(12) yes . .
C(18) C(19) 1.331(12) yes . .
C(21) C(22) 1.45(2) yes . .
N(1) H(1) 0.950 no . .
N(4) H(2) 0.950 no . .
N(6) H(3) 0.950 no . .
N(9) H(4) 0.950 no . .
C(1) H(5) 0.950 no . .
C(1) H(6) 0.950 no . .
C(1) H(7) 0.950 no . .
C(3) H(8) 0.950 no . .
C(5) H(9) 0.950 no . .
C(6) H(10) 0.950 no . .
C(6) H(11) 0.950 no . .
C(7) H(12) 0.950 no . .
C(7) H(13) 0.950 no . .
C(9) H(14) 0.950 no . .
C(10) H(15) 0.950 no . .
C(11) H(16) 0.950 no . .
C(11) H(17) 0.950 no . .
C(11) H(18) 0.950 no . .
C(13) H(19) 0.950 no . .
C(15) H(20) 0.950 no . .
C(16) H(21) 0.950 no . .
C(16) H(22) 0.950 no . .
C(17) H(23) 0.950 no . .
C(17) H(24) 0.950 no . .
C(19) H(25) 0.950 no . .
C(20) H(26) 0.950 no . .
C(21) H(27) 0.950 no . .
C(21) H(28) 0.950 no . .
C(22) H(29) 0.950 no . .
C(22) H(30) 0.950 no . .
C(22) H(31) 0.950 no . .

loop_
_geom_contact_atom_site_label_1
_geom_contact_atom_site_label_2
_geom_contact_distance
_geom_contact_publ_flag
_geom_contact_site_symmetry_1
_geom_contact_site_symmetry_2
Cl(1) O(1) 3.192(8) ? . .
Cl(1) N(1) 3.373(7) ? . 2_555
Cl(1) N(4) 3.363(6) ? . 3_666
Cl(1) N(6) 3.125(6) ? . .
Cl(1) C(3) 3.586(8) ? . 2_555
F(1) N(9) 2.975(11) ? . 1_455
F(1) C(13) 3.285(11) ? . 2_545
F(2) C(5) 3.433(10) ? . .
F(2) C(5) 3.357(10) ? . 3_656
F(2) C(16) 3.488(12) ? . 4_455
F(3) C(5) 3.595(18) ? . .
F(3) C(9) 3.456(19) ? . 4_454
F(3) C(11) 3.13(2) ? . .
F(4) N(9) 3.032(12) ? . 1_455
F(4) C(11) 3.533(13) ? . .
F(4) C(16) 3.186(12) ? . 4_455
F(4) C(19) 3.545(14) ? . 1_455
F(5) N(9) 3.149(16) ? . 1_455
F(5) C(15) 3.215(16) ? . 4_455
F(5) C(16) 3.414(16) ? . 4_455
F(6) C(15) 3.559(15) ? . 4_455
F(6) C(20) 3.392(15) ? . 3_656
F(7) C(5) 3.52(2) ? . 3_656
F(7) C(13) 3.47(2) ? . 2_545
F(7) C(20) 3.10(2) ? . 3_656
F(8) N(3) 3.343(12) ? . 3_656
F(8) C(5) 3.104(13) ? . 3_656
F(8) C(6) 3.185(14) ? . 3_656
F(8) C(7) 3.418(13) ? . 3_656
F(8) C(13) 3.286(13) ? . 2_545
F(9) C(3) 3.514(17) ? . .
F(9) C(5) 3.519(15) ? . 3_656
F(9) C(6) 3.574(16) ? . 3_656
F(9) C(13) 3.548(16) ? . 2_545
F(10) N(4) 3.28(2) ? . 4_454
F(10) C(3) 3.41(2) ? . .
F(10) C(4) 3.60(2) ? . .
F(10) C(9) 3.10(2) ? . 4_454
O(1) Cl(1) 3.192(8) ? . .
O(1) N(1) 3.334(11) ? . 4_455
O(1) C(10) 3.176(11) ? . 3_666
O(1) C(15) 3.383(11) ? . 3_666
N(1) Cl(1) 3.373(7) ? . 2_545
N(1) O(1) 3.334(11) ? . 4_554
N(1) N(4) 3.309(9) ? . 4_454
N(1) C(9) 3.476(10) ? . 4_454
N(3) F(8) 3.343(12) ? . 3_656
N(4) Cl(1) 3.363(6) ? . 3_666
N(4) F(10) 3.28(2) ? . 4_555
N(4) N(1) 3.309(9) ? . 4_555
N(6) Cl(1) 3.125(6) ? . .
N(6) C(7) 3.569(9) ? . 4_454
N(9) F(1) 2.975(11) ? . 1_655
N(9) F(4) 3.032(12) ? . 1_655
N(9) F(5) 3.149(16) ? . 1_655
N(9) C(21) 3.580(16) ? . 4_554
C(2) C(9) 3.490(10) ? . 4_454
C(3) Cl(1) 3.586(8) ? . 2_545
C(3) F(9) 3.514(17) ? . .
C(3) F(10) 3.41(2) ? . .
C(4) F(10) 3.60(2) ? . .
C(5) F(2) 3.433(10) ? . .
C(5) F(2) 3.357(10) ? . 3_656
C(5) F(3) 3.595(18) ? . .
C(5) F(7) 3.52(2) ? . 3_656
C(5) F(8) 3.104(13) ? . 3_656
C(5) F(9) 3.519(15) ? . 3_656
C(6) F(8) 3.185(14) ? . 3_656
C(6) F(9) 3.574(16) ? . 3_656
C(7) F(8) 3.418(13) ? . 3_656
C(7) N(6) 3.569(9) ? . 4_555
C(9) F(3) 3.456(19) ? . 4_555
C(9) F(10) 3.10(2) ? . 4_555
C(9) N(1) 3.476(10) ? . 4_555
C(9) C(2) 3.490(10) ? . 4_555
C(10) O(1) 3.176(11) ? . 3_666
C(11) F(3) 3.13(2) ? . .
C(11) F(4) 3.533(13) ? . .
C(13) F(1) 3.285(11) ? . 2_555
C(13) F(7) 3.47(2) ? . 2_555
C(13) F(8) 3.286(13) ? . 2_555
C(13) F(9) 3.548(16) ? . 2_555
C(15) F(5) 3.215(16) ? . 4_554
C(15) F(6) 3.559(15) ? . 4_554
C(15) O(1) 3.383(11) ? . 3_666
C(16) F(2) 3.488(12) ? . 4_554
C(16) F(4) 3.186(12) ? . 4_554
C(16) F(5) 3.414(16) ? . 4_554
C(19) F(4) 3.545(14) ? . 1_655
C(20) F(6) 3.392(15) ? . 3_656
C(20) F(7) 3.10(2) ? . 3_656
C(20) C(21) 3.586(16) ? . 4_554
C(21) N(9) 3.580(16) ? . 4_455
C(21) C(20) 3.586(16) ? . 4_455
